data_4321862
loop_
_publ_author_name
'Lyall R. Hanton'
'Kitty Lee'

_publ_section_title
;
 C-S Bond Cleavage by Chloride in a Thioether N2S2 Complex of Platinum
;
_journal_name_full 'Inorganic Chemistry'
_journal_page_first 1634
_journal_page_last 1637
_journal_paper_doi 10.1021/ic980781t
_journal_volume 38
_journal_year 1999
_chemical_formula_sum 'C33 H38 Cl F12 N5 O P2 Pt2 S3'
_chemical_formula_weight 1332.43
_chemical_name_systematic
; 
 ? 
;
_space_group_IT_number 2
_symmetry_cell_setting triclinic
_symmetry_space_group_name_Hall '-P 1'
_symmetry_space_group_name_H-M 'P -1'
_atom_sites_solution_hydrogens geom
_atom_sites_solution_primary direct
_atom_sites_solution_secondary difmap
_audit_creation_method SHELXL-97
_cell_angle_alpha 96.2090(10)
_cell_angle_beta 110.6240(10)
_cell_angle_gamma 90.3820(10)
_cell_formula_units_Z 2
_cell_length_a 11.3838(2)
_cell_length_b 12.6850(3)
_cell_length_c 15.7144(3)
_cell_measurement_reflns_used 8192
_cell_measurement_temperature 148(2)
_cell_measurement_theta_max 30.50
_cell_measurement_theta_min 1.39
_cell_volume 2108.88(8)
_computing_cell_refinement 'SAINT (Siemens 1995)'
_computing_data_collection 'SMART (Siemens 1995)'
_computing_data_reduction 'SAINT (Siemens 1995)'
_computing_molecular_graphics 'SHELXL-97 (Sheldrick, 1997)'
_computing_publication_material 'SHELXL-97 (Sheldrick, 1997)'
_computing_structure_refinement 'SHELXL-97 (Sheldrick, 1997)'
_computing_structure_solution 'SHELXS-97 (Sheldrick, 1990)'
_diffrn_ambient_temperature 148(2)
_diffrn_measured_fraction_theta_full 0.776
_diffrn_measured_fraction_theta_max 0.776
_diffrn_measurement_device_type 'Siemans SMART CCD'
_diffrn_measurement_method 'Exposures over 0.3\% \f or \w rotation'
_diffrn_radiation_monochromator graphite
_diffrn_radiation_source 'fine-focus sealed tube'
_diffrn_radiation_type MoK\a
_diffrn_radiation_wavelength 0.71073
_diffrn_reflns_av_R_equivalents 0.0243
_diffrn_reflns_av_sigmaI/netI 0.0469
_diffrn_reflns_limit_h_max 5
_diffrn_reflns_limit_h_min -15
_diffrn_reflns_limit_k_max 15
_diffrn_reflns_limit_k_min -17
_diffrn_reflns_limit_l_max 22
_diffrn_reflns_limit_l_min -17
_diffrn_reflns_number 13725
_diffrn_reflns_theta_full 30.50
_diffrn_reflns_theta_max 30.50
_diffrn_reflns_theta_min 1.39
_diffrn_standards_decay_% none
_diffrn_standards_number none
_exptl_absorpt_coefficient_mu 7.003
_exptl_absorpt_correction_T_max 1.000
_exptl_absorpt_correction_T_min 0.653
_exptl_absorpt_correction_type multi-scan
_exptl_absorpt_process_details 'SADABS (Sheldrick 1996)'
_exptl_crystal_colour yellow
_exptl_crystal_density_diffrn 2.098
_exptl_crystal_density_method 'not measured'
_exptl_crystal_description block
_exptl_crystal_F_000 1276
_exptl_crystal_size_max 0.80
_exptl_crystal_size_mid 0.22
_exptl_crystal_size_min 0.20
_refine_diff_density_max 1.669
_refine_diff_density_min -2.084
_refine_diff_density_rms 0.154
_refine_ls_extinction_method none
_refine_ls_goodness_of_fit_ref 0.992
_refine_ls_hydrogen_treatment mixed
_refine_ls_matrix_type full
_refine_ls_number_parameters 540
_refine_ls_number_reflns 9997
_refine_ls_number_restraints 0
_refine_ls_restrained_S_all 0.992
_refine_ls_R_factor_all 0.0327
_refine_ls_R_factor_gt 0.0245
_refine_ls_shift/su_max 0.002
_refine_ls_shift/su_mean 0.000
_refine_ls_structure_factor_coef Fsqd
_refine_ls_weighting_details 'calc w=1/[\s^2^(Fo^2^)+(0.0247P)^2^+0.0000P] where P=(Fo^2^+2Fc^2^)/3'
_refine_ls_weighting_scheme calc
_refine_ls_wR_factor_gt 0.0598
_refine_ls_wR_factor_ref 0.0617
_reflns_number_gt 8347
_reflns_number_total 9997
_reflns_threshold_expression >2sigma(I)
_cod_data_source_file ic980781t.cif
_cod_data_source_block IC980781T
_cod_original_cell_volume 2108.88(7)
_cod_database_code 4321862

loop_
_symmetry_equiv_pos_as_xyz
'x, y, z'
'-x, -y, -z'

loop_
_atom_site_label
_atom_site_type_symbol
_atom_site_fract_x
_atom_site_fract_y
_atom_site_fract_z
_atom_site_U_iso_or_equiv
_atom_site_adp_type
_atom_site_occupancy
_atom_site_symmetry_multiplicity
_atom_site_calc_flag
_atom_site_refinement_flags
_atom_site_disorder_assembly
_atom_site_disorder_group
Pt1 Pt 0.264203(12) 0.144099(11) 0.244260(10) 0.01639(4) Uani 1 1 d . . .
Pt2 Pt 0.462689(12) 0.146273(11) 0.504947(9) 0.01625(4) Uani 1 1 d . . .
Cl1 Cl 0.28287(8) 0.05496(8) 0.50328(7) 0.02223(19) Uani 1 1 d . . .
P1 P -0.08531(10) -0.10579(9) 0.22912(8) 0.0282(2) Uani 1 1 d . . .
F11 F -0.1581(3) -0.0601(3) 0.2938(2) 0.0527(8) Uani 1 1 d . . .
F12 F 0.0323(3) -0.0265(2) 0.2867(2) 0.0565(9) Uani 1 1 d . . .
F13 F -0.0292(3) -0.1942(2) 0.2960(2) 0.0479(8) Uani 1 1 d . . .
F14 F -0.2044(3) -0.1835(2) 0.1717(2) 0.0540(8) Uani 1 1 d . . .
F15 F -0.1437(3) -0.0174(2) 0.1619(2) 0.0529(8) Uani 1 1 d . . .
F16 F -0.0125(4) -0.1521(3) 0.1653(3) 0.0745(11) Uani 1 1 d . . .
P2 P 1.0000 0.5000 0.5000 0.0307(4) Uani 1 2 d S . .
F21 F 0.8694(3) 0.5550(3) 0.4720(3) 0.0656(10) Uani 1 1 d . . .
F22 F 0.9521(3) 0.4256(3) 0.4048(2) 0.0612(9) Uani 1 1 d . . .
F23 F 1.0550(3) 0.5849(3) 0.4538(2) 0.0555(8) Uani 1 1 d . . .
P3 P 0.5000 0.5000 1.0000 0.0429(5) Uani 1 2 d S . .
F31 F 0.4772(4) 0.3752(2) 0.9733(3) 0.0703(11) Uani 1 1 d . . .
F32 F 0.4382(4) 0.5178(3) 0.8953(2) 0.0746(11) Uani 1 1 d . . .
F33 F 0.3671(4) 0.5076(3) 1.0121(3) 0.0694(11) Uani 1 1 d . . .
S1 S 0.65289(9) 0.21300(8) 0.51632(7) 0.02169(19) Uani 1 1 d . . .
S2 S 0.16146(9) 0.23526(8) 0.32647(7) 0.0227(2) Uani 1 1 d . . .
S3 S 0.40629(8) 0.06418(7) 0.35879(6) 0.01697(18) Uani 1 1 d . . .
C101 C 0.0475(5) -0.1476(5) 0.5316(4) 0.0475(13) Uani 1 1 d . . .
H10A H -0.0211 -0.1186 0.5470 0.071 Uiso 1 1 calc R . .
H10B H 0.0171 -0.2077 0.4858 0.071 Uiso 1 1 calc R . .
H10C H 0.0846 -0.0946 0.5084 0.071 Uiso 1 1 calc R . .
C102 C 0.1411(5) -0.1808(4) 0.6128(4) 0.0404(12) Uani 1 1 d . . .
N101 N 0.2157(4) -0.2080(4) 0.6778(3) 0.0484(11) Uani 1 1 d . . .
C201 C 0.1379(5) 0.4356(5) 0.7771(4) 0.0500(14) Uani 1 1 d . . .
H20A H 0.1779 0.5051 0.7987 0.075 Uiso 1 1 calc R . .
H20B H 0.1230 0.4200 0.7129 0.075 Uiso 1 1 calc R . .
H20C H 0.1914 0.3840 0.8099 0.075 Uiso 1 1 calc R . .
C202 C 0.0191(5) 0.4320(4) 0.7919(4) 0.0399(12) Uani 1 1 d . . .
N201 N -0.0729(5) 0.4315(4) 0.8049(4) 0.0599(14) Uani 1 1 d . . .
O111 O -0.3163(5) 0.2640(4) 0.1360(3) 0.0786(14) Uani 1 1 d . . .
N1 N 0.5194(3) 0.2147(2) 0.6411(2) 0.0186(6) Uani 1 1 d . . .
N2 N 0.1451(3) 0.2247(3) 0.1398(2) 0.0225(7) Uani 1 1 d . . .
N3 N 0.3493(3) 0.0447(3) 0.1703(2) 0.0194(7) Uani 1 1 d . . .
C1 C 0.3069(4) 0.2700(4) 0.6339(3) 0.0297(9) Uani 1 1 d . . .
H1A H 0.2858 0.3389 0.6544 0.045 Uiso 1 1 calc R . .
H1B H 0.2553 0.2165 0.6445 0.045 Uiso 1 1 calc R . .
H1C H 0.2929 0.2653 0.5697 0.045 Uiso 1 1 calc R . .
C2 C 0.4419(4) 0.2533(3) 0.6856(3) 0.0241(8) Uani 1 1 d . . .
C3 C 0.4908(4) 0.2841(4) 0.7796(3) 0.0321(10) Uani 1 1 d . . .
H3 H 0.4375 0.3084 0.8100 0.039 Uiso 1 1 calc R . .
C4 C 0.6179(4) 0.2788(4) 0.8286(3) 0.0358(11) Uani 1 1 d . . .
H4 H 0.6497 0.2965 0.8918 0.043 Uiso 1 1 calc R . .
C5 C 0.6966(4) 0.2470(4) 0.7819(3) 0.0325(10) Uani 1 1 d . . .
H5 H 0.7827 0.2457 0.8129 0.039 Uiso 1 1 calc R . .
C6 C 0.6461(4) 0.2174(3) 0.6893(3) 0.0239(8) Uani 1 1 d . . .
C7 C 0.7302(4) 0.1905(3) 0.6350(3) 0.0253(9) Uani 1 1 d . . .
H7A H 0.7513 0.1166 0.6379 0.030 Uiso 1 1 calc R . .
H7B H 0.8077 0.2340 0.6615 0.030 Uiso 1 1 calc R . .
C8 C 0.6475(4) 0.3591(3) 0.5282(3) 0.0281(9) Uani 1 1 d . . .
H8A H 0.6224 0.3839 0.5795 0.034 Uiso 1 1 calc R . .
H8B H 0.7296 0.3914 0.5385 0.034 Uiso 1 1 calc R . .
C9 C 0.5530(4) 0.3881(3) 0.4403(3) 0.0264(9) Uani 1 1 d . . .
C10 C 0.5884(4) 0.4199(3) 0.3702(3) 0.0339(10) Uani 1 1 d . . .
H10 H 0.6730 0.4258 0.3777 0.041 Uiso 1 1 calc R . .
C11 C 0.4979(5) 0.4428(4) 0.2895(3) 0.0364(11) Uani 1 1 d . . .
H11 H 0.5224 0.4655 0.2437 0.044 Uiso 1 1 calc R . .
C12 C 0.3713(5) 0.4321(3) 0.2763(3) 0.0319(10) Uani 1 1 d . . .
H12 H 0.3112 0.4468 0.2215 0.038 Uiso 1 1 calc R . .
C13 C 0.3339(4) 0.3992(3) 0.3453(3) 0.0252(9) Uani 1 1 d . . .
C14 C 0.4251(4) 0.3805(3) 0.4273(3) 0.0246(8) Uani 1 1 d . . .
H14 H 0.4007 0.3625 0.4747 0.030 Uiso 1 1 calc R . .
C15 C 0.1976(4) 0.3793(3) 0.3302(3) 0.0293(9) Uani 1 1 d . . .
H15A H 0.1463 0.4040 0.2730 0.035 Uiso 1 1 calc R . .
H15B H 0.1775 0.4188 0.3793 0.035 Uiso 1 1 calc R . .
C16 C 0.0118(4) 0.2202(4) 0.2313(3) 0.0287(9) Uani 1 1 d . . .
H16A H -0.0213 0.1474 0.2211 0.034 Uiso 1 1 calc R . .
H16B H -0.0483 0.2661 0.2454 0.034 Uiso 1 1 calc R . .
C17 C 0.0314(4) 0.2489(3) 0.1472(3) 0.0240(8) Uani 1 1 d . . .
C18 C -0.0560(4) 0.3030(3) 0.0845(3) 0.0324(10) Uani 1 1 d . . .
H18 H -0.1334 0.3165 0.0899 0.039 Uiso 1 1 calc R . .
C19 C -0.0261(5) 0.3373(4) 0.0124(3) 0.0407(12) Uani 1 1 d . . .
H19 H -0.0837 0.3729 -0.0317 0.049 Uiso 1 1 calc R . .
C20 C 0.0894(5) 0.3170(4) 0.0086(3) 0.0378(11) Uani 1 1 d . . .
H20 H 0.1107 0.3407 -0.0383 0.045 Uiso 1 1 calc R . .
C21 C 0.1762(4) 0.2624(3) 0.0723(3) 0.0268(9) Uani 1 1 d . . .
C22 C 0.3041(4) 0.2468(4) 0.0674(3) 0.0345(10) Uani 1 1 d . . .
H22A H 0.3289 0.3064 0.0439 0.052 Uiso 1 1 calc R . .
H22B H 0.3019 0.1831 0.0277 0.052 Uiso 1 1 calc R . .
H22C H 0.3633 0.2407 0.1276 0.052 Uiso 1 1 calc R . .
C23 C 0.1494(4) -0.0128(4) 0.0464(3) 0.0300(9) Uani 1 1 d . . .
H23A H 0.1152 -0.0035 0.0944 0.045 Uiso 1 1 calc R . .
H23B H 0.1182 -0.0796 0.0097 0.045 Uiso 1 1 calc R . .
H23C H 0.1246 0.0438 0.0087 0.045 Uiso 1 1 calc R . .
C24 C 0.2899(4) -0.0114(3) 0.0875(3) 0.0243(8) Uani 1 1 d . . .
C25 C 0.3598(4) -0.0693(4) 0.0423(3) 0.0311(10) Uani 1 1 d . . .
H25 H 0.3193 -0.1061 -0.0155 0.037 Uiso 1 1 calc R . .
C26 C 0.4885(4) -0.0716(4) 0.0835(3) 0.0343(10) Uani 1 1 d . . .
H26 H 0.5353 -0.1075 0.0527 0.041 Uiso 1 1 calc R . .
C27 C 0.5475(4) -0.0205(4) 0.1709(3) 0.0303(10) Uani 1 1 d . . .
H27 H 0.6337 -0.0238 0.2004 0.036 Uiso 1 1 calc R . .
C28 C 0.4755(3) 0.0361(3) 0.2136(3) 0.0218(8) Uani 1 1 d . . .
C29 C 0.5292(3) 0.0871(3) 0.3108(3) 0.0230(8) Uani 1 1 d . . .
H29A H 0.5469 0.1625 0.3132 0.028 Uiso 1 1 calc R . .
H29B H 0.6062 0.0546 0.3443 0.028 Uiso 1 1 calc R . .

loop_
_atom_site_aniso_label
_atom_site_aniso_U_11
_atom_site_aniso_U_22
_atom_site_aniso_U_33
_atom_site_aniso_U_23
_atom_site_aniso_U_13
_atom_site_aniso_U_12
Pt1 0.01779(7) 0.01514(8) 0.01707(8) 0.00428(6) 0.00647(5) 0.00250(5)
Pt2 0.01778(7) 0.01452(8) 0.01596(8) 0.00212(6) 0.00528(5) 0.00159(5)
Cl1 0.0209(4) 0.0226(5) 0.0242(5) 0.0038(4) 0.0091(3) 0.0005(3)
P1 0.0274(5) 0.0259(6) 0.0303(6) 0.0042(5) 0.0085(4) 0.0023(4)
F11 0.0543(18) 0.066(2) 0.0417(18) 0.0049(16) 0.0219(15) 0.0219(16)
F12 0.0396(16) 0.0359(17) 0.074(2) 0.0159(16) -0.0064(15) -0.0083(13)
F13 0.0361(15) 0.0388(17) 0.063(2) 0.0223(15) 0.0062(14) 0.0042(12)
F14 0.0482(17) 0.0373(18) 0.056(2) -0.0005(15) -0.0051(15) -0.0098(14)
F15 0.0609(19) 0.0464(19) 0.0436(18) 0.0235(15) 0.0038(15) 0.0013(15)
F16 0.089(3) 0.084(3) 0.072(3) 0.003(2) 0.058(2) 0.020(2)
P2 0.0251(7) 0.0292(9) 0.0390(10) 0.0073(7) 0.0120(7) 0.0028(6)
F21 0.0381(17) 0.077(3) 0.086(3) 0.026(2) 0.0218(17) 0.0285(16)
F22 0.075(2) 0.055(2) 0.047(2) -0.0075(17) 0.0185(17) -0.0139(18)
F23 0.0577(19) 0.054(2) 0.062(2) 0.0186(17) 0.0268(17) -0.0102(16)
P3 0.0741(13) 0.0335(10) 0.0295(10) -0.0059(8) 0.0319(9) -0.0189(9)
F31 0.125(3) 0.0362(18) 0.074(2) -0.0156(17) 0.071(2) -0.0271(19)
F32 0.115(3) 0.081(3) 0.0335(19) 0.0052(18) 0.034(2) 0.007(2)
F33 0.085(3) 0.066(2) 0.073(3) -0.013(2) 0.054(2) -0.020(2)
S1 0.0212(4) 0.0193(5) 0.0241(5) 0.0007(4) 0.0079(4) -0.0014(3)
S2 0.0265(5) 0.0216(5) 0.0245(5) 0.0069(4) 0.0131(4) 0.0082(4)
S3 0.0185(4) 0.0161(4) 0.0164(5) 0.0034(4) 0.0057(3) 0.0024(3)
C101 0.037(3) 0.050(3) 0.059(4) 0.008(3) 0.020(2) 0.004(2)
C102 0.040(3) 0.034(3) 0.057(4) -0.001(2) 0.031(3) -0.004(2)
N101 0.043(2) 0.051(3) 0.057(3) 0.007(2) 0.025(2) -0.003(2)
C201 0.056(3) 0.043(3) 0.051(4) 0.010(3) 0.017(3) 0.008(3)
C202 0.054(3) 0.025(3) 0.039(3) 0.014(2) 0.012(2) 0.011(2)
N201 0.063(3) 0.047(3) 0.084(4) 0.037(3) 0.036(3) 0.022(2)
O111 0.079(3) 0.090(4) 0.068(3) 0.006(3) 0.027(3) 0.036(3)
N1 0.0216(15) 0.0156(16) 0.0173(16) 0.0010(13) 0.0056(12) 0.0012(12)
N2 0.0238(16) 0.0197(18) 0.0230(18) 0.0070(14) 0.0056(13) 0.0036(13)
N3 0.0217(15) 0.0200(17) 0.0168(17) 0.0037(13) 0.0065(12) 0.0034(12)
C1 0.033(2) 0.030(2) 0.030(2) 0.0015(19) 0.0157(18) 0.0104(18)
C2 0.034(2) 0.018(2) 0.022(2) 0.0034(16) 0.0116(17) 0.0036(16)
C3 0.043(2) 0.030(2) 0.026(2) -0.0002(19) 0.0166(19) 0.0033(19)
C4 0.046(3) 0.032(3) 0.021(2) -0.001(2) 0.0037(19) 0.000(2)
C5 0.037(2) 0.029(2) 0.024(2) -0.0027(19) 0.0036(18) -0.0006(18)
C6 0.0258(19) 0.017(2) 0.025(2) 0.0003(16) 0.0050(16) 0.0028(15)
C7 0.0218(18) 0.021(2) 0.028(2) 0.0004(17) 0.0034(16) 0.0011(15)
C8 0.031(2) 0.017(2) 0.033(2) -0.0004(18) 0.0089(18) -0.0053(16)
C9 0.035(2) 0.013(2) 0.031(2) 0.0017(17) 0.0124(18) -0.0020(16)
C10 0.037(2) 0.024(2) 0.044(3) 0.003(2) 0.019(2) -0.0045(18)
C11 0.055(3) 0.027(2) 0.034(3) 0.008(2) 0.022(2) -0.002(2)
C12 0.049(3) 0.017(2) 0.029(2) 0.0034(18) 0.012(2) 0.0030(18)
C13 0.036(2) 0.0113(19) 0.028(2) -0.0004(16) 0.0117(17) 0.0031(15)
C14 0.038(2) 0.015(2) 0.025(2) 0.0029(16) 0.0156(18) 0.0022(16)
C15 0.034(2) 0.017(2) 0.034(3) 0.0031(18) 0.0101(18) 0.0079(16)
C16 0.0226(19) 0.030(2) 0.037(3) 0.0109(19) 0.0126(18) 0.0071(16)
C17 0.0264(19) 0.017(2) 0.024(2) 0.0029(16) 0.0035(16) 0.0029(15)
C18 0.025(2) 0.025(2) 0.037(3) 0.002(2) -0.0010(18) 0.0072(16)
C19 0.052(3) 0.030(3) 0.027(3) 0.008(2) -0.002(2) 0.012(2)
C20 0.055(3) 0.034(3) 0.023(2) 0.012(2) 0.008(2) 0.010(2)
C21 0.038(2) 0.019(2) 0.022(2) 0.0035(17) 0.0088(17) 0.0013(17)
C22 0.044(3) 0.034(3) 0.035(3) 0.015(2) 0.022(2) 0.005(2)
C23 0.030(2) 0.034(3) 0.022(2) -0.0028(19) 0.0058(17) -0.0005(18)
C24 0.031(2) 0.021(2) 0.020(2) 0.0033(17) 0.0078(16) 0.0012(16)
C25 0.042(2) 0.032(3) 0.019(2) 0.0004(19) 0.0123(18) 0.0058(19)
C26 0.041(2) 0.041(3) 0.027(2) 0.004(2) 0.020(2) 0.014(2)
C27 0.028(2) 0.041(3) 0.027(2) 0.011(2) 0.0135(17) 0.0128(18)
C28 0.0230(18) 0.023(2) 0.020(2) 0.0041(16) 0.0072(15) 0.0037(15)
C29 0.0208(17) 0.027(2) 0.022(2) 0.0041(17) 0.0081(15) 0.0019(15)

loop_
_atom_type_symbol
_atom_type_description
_atom_type_scat_dispersion_real
_atom_type_scat_dispersion_imag
_atom_type_scat_source
C C 0.0033 0.0016 'International Tables Vol C Tables 4.2.6.8 and 6.1.1.4'
H H 0.0000 0.0000 'International Tables Vol C Tables 4.2.6.8 and 6.1.1.4'
N N 0.0061 0.0033 'International Tables Vol C Tables 4.2.6.8 and 6.1.1.4'
F F 0.0171 0.0103 'International Tables Vol C Tables 4.2.6.8 and 6.1.1.4'
P P 0.1023 0.0942 'International Tables Vol C Tables 4.2.6.8 and 6.1.1.4'
S S 0.1246 0.1234 'International Tables Vol C Tables 4.2.6.8 and 6.1.1.4'
Pt Pt -1.7033 8.3905 'International Tables Vol C Tables 4.2.6.8 and 6.1.1.4'
Cl Cl 0.1484 0.1585 'International Tables Vol C Tables 4.2.6.8 and 6.1.1.4'
O O 0.0106 0.0060 'International Tables Vol C Tables 4.2.6.8 and 6.1.1.4'

loop_
_geom_angle_atom_site_label_1
_geom_angle_atom_site_label_2
_geom_angle_atom_site_label_3
_geom_angle
_geom_angle_site_symmetry_1
_geom_angle_site_symmetry_3
_geom_angle_publ_flag
N3 Pt1 N2 100.57(13) . . y
N3 Pt1 S2 173.63(9) . . y
N2 Pt1 S2 81.89(10) . . y
N3 Pt1 S3 78.70(9) . . y
N2 Pt1 S3 175.79(9) . . y
S2 Pt1 S3 99.28(3) . . y
N1 Pt2 S1 82.51(9) . . y
N1 Pt2 S3 177.09(9) . . y
S1 Pt2 S3 97.14(3) . . y
N1 Pt2 Cl1 96.45(9) . . y
S1 Pt2 Cl1 171.11(3) . . y
S3 Pt2 Cl1 83.44(3) . . y
F16 P1 F11 179.5(2) . . ?
F16 P1 F14 90.4(2) . . ?
F11 P1 F14 89.54(19) . . ?
F16 P1 F12 90.3(2) . . ?
F11 P1 F12 89.73(19) . . ?
F14 P1 F12 179.05(19) . . ?
F16 P1 F13 89.8(2) . . ?
F11 P1 F13 89.67(17) . . ?
F14 P1 F13 90.15(16) . . ?
F12 P1 F13 90.45(16) . . ?
F16 P1 F15 90.7(2) . . ?
F11 P1 F15 89.80(18) . . ?
F14 P1 F15 89.22(17) . . ?
F12 P1 F15 90.18(17) . . ?
F13 P1 F15 179.18(17) . . ?
F21 P2 F21 180.000(1) . 2_766 ?
F21 P2 F22 90.07(19) . 2_766 ?
F21 P2 F22 89.93(19) 2_766 2_766 ?
F21 P2 F22 89.93(19) . . ?
F21 P2 F22 90.07(19) 2_766 . ?
F22 P2 F22 180.000(1) 2_766 . ?
F21 P2 F23 89.31(18) . 2_766 ?
F21 P2 F23 90.69(18) 2_766 2_766 ?
F22 P2 F23 89.38(17) 2_766 2_766 ?
F22 P2 F23 90.62(17) . 2_766 ?
F21 P2 F23 90.69(18) . . ?
F21 P2 F23 89.31(18) 2_766 . ?
F22 P2 F23 90.62(17) 2_766 . ?
F22 P2 F23 89.38(17) . . ?
F23 P2 F23 180.00(16) 2_766 . ?
F32 P3 F32 180.000(1) 2_667 . ?
F32 P3 F31 90.4(2) 2_667 2_667 ?
F32 P3 F31 89.6(2) . 2_667 ?
F32 P3 F31 89.6(2) 2_667 . ?
F32 P3 F31 90.4(2) . . ?
F31 P3 F31 180.000(1) 2_667 . ?
F32 P3 F33 89.1(2) 2_667 . ?
F32 P3 F33 90.9(2) . . ?
F31 P3 F33 89.41(19) 2_667 . ?
F31 P3 F33 90.59(19) . . ?
F32 P3 F33 90.9(2) 2_667 2_667 ?
F32 P3 F33 89.1(2) . 2_667 ?
F31 P3 F33 90.59(19) 2_667 2_667 ?
F31 P3 F33 89.41(19) . 2_667 ?
F33 P3 F33 180.000(2) . 2_667 ?
C7 S1 C8 100.9(2) . . ?
C7 S1 Pt2 94.95(13) . . y
C8 S1 Pt2 107.46(14) . . y
C16 S2 C15 99.7(2) . . ?
C16 S2 Pt1 93.13(14) . . y
C15 S2 Pt1 107.85(14) . . y
C29 S3 Pt2 110.76(13) . . y
C29 S3 Pt1 90.29(13) . . y
Pt2 S3 Pt1 117.86(4) . . y
N101 C102 C101 179.6(6) . . ?
N201 C202 C201 178.3(7) . . ?
C2 N1 C6 118.4(3) . . ?
C2 N1 Pt2 126.0(3) . . ?
C6 N1 Pt2 115.5(3) . . ?
C21 N2 C17 118.8(3) . . ?
C21 N2 Pt1 125.4(3) . . ?
C17 N2 Pt1 115.5(3) . . ?
C24 N3 C28 119.6(3) . . ?
C24 N3 Pt1 125.8(3) . . ?
C28 N3 Pt1 114.5(3) . . ?
N1 C2 C3 119.8(4) . . ?
N1 C2 C1 121.0(4) . . ?
C3 C2 C1 119.1(4) . . ?
C4 C3 C2 120.8(4) . . ?
C5 C4 C3 118.8(4) . . ?
C6 C5 C4 119.2(4) . . ?
N1 C6 C5 122.5(4) . . ?
N1 C6 C7 116.9(3) . . ?
C5 C6 C7 120.5(4) . . ?
C6 C7 S1 110.7(3) . . ?
C9 C8 S1 107.0(3) . . ?
C10 C9 C14 118.7(4) . . ?
C10 C9 C8 122.2(4) . . ?
C14 C9 C8 119.1(4) . . ?
C11 C10 C9 120.2(4) . . ?
C10 C11 C12 120.7(4) . . ?
C11 C12 C13 120.0(4) . . ?
C14 C13 C12 119.0(4) . . ?
C14 C13 C15 120.0(4) . . ?
C12 C13 C15 121.0(4) . . ?
C13 C14 C9 121.4(4) . . ?
C13 C15 S2 110.5(3) . . ?
C17 C16 S2 109.0(3) . . ?
N2 C17 C18 122.3(4) . . ?
N2 C17 C16 116.0(3) . . ?
C18 C17 C16 121.6(4) . . ?
C17 C18 C19 118.7(4) . . ?
C20 C19 C18 118.3(4) . . ?
C19 C20 C21 122.2(5) . . ?
N2 C21 C20 119.6(4) . . ?
N2 C21 C22 120.4(4) . . ?
C20 C21 C22 119.9(4) . . ?
N3 C24 C25 120.0(4) . . ?
N3 C24 C23 119.1(4) . . ?
C25 C24 C23 120.9(4) . . ?
C26 C25 C24 120.0(4) . . ?
C25 C26 C27 119.8(4) . . ?
C26 C27 C28 118.7(4) . . ?
N3 C28 C27 121.6(4) . . ?
N3 C28 C29 115.7(3) . . ?
C27 C28 C29 122.6(4) . . ?
C28 C29 S3 104.7(3) . . ?

loop_
_geom_bond_atom_site_label_1
_geom_bond_atom_site_label_2
_geom_bond_distance
_geom_bond_site_symmetry_2
_geom_bond_publ_flag
Pt1 N3 2.090(3) . y
Pt1 N2 2.095(3) . y
Pt1 S2 2.2658(10) . y
Pt1 S3 2.2910(9) . y
Pt2 N1 2.089(3) . y
Pt2 S1 2.2598(9) . y
Pt2 S3 2.2818(9) . y
Pt2 Cl1 2.3360(9) . y
P1 F16 1.582(3) . ?
P1 F11 1.590(3) . ?
P1 F14 1.597(3) . ?
P1 F12 1.599(3) . ?
P1 F13 1.601(3) . ?
P1 F15 1.608(3) . ?
P2 F21 1.584(3) . ?
P2 F21 1.584(3) 2_766 ?
P2 F22 1.593(3) 2_766 ?
P2 F22 1.593(3) . ?
P2 F23 1.601(3) 2_766 ?
P2 F23 1.601(3) . ?
P3 F32 1.587(3) 2_667 ?
P3 F32 1.587(3) . ?
P3 F31 1.589(3) 2_667 ?
P3 F31 1.589(3) . ?
P3 F33 1.593(3) . ?
P3 F33 1.593(3) 2_667 ?
S1 C7 1.815(4) . y
S1 C8 1.846(4) . y
S2 C16 1.821(4) . y
S2 C15 1.861(4) . y
S3 C29 1.843(4) . y
C101 C102 1.450(8) . ?
C102 N101 1.163(7) . ?
C201 C202 1.452(8) . ?
C202 N201 1.136(7) . ?
N1 C2 1.369(5) . ?
N1 C6 1.370(5) . ?
N2 C21 1.361(5) . ?
N2 C17 1.373(5) . ?
N3 C24 1.353(5) . ?
N3 C28 1.368(5) . ?
C1 C2 1.493(6) . ?
C2 C3 1.393(6) . ?
C3 C4 1.385(6) . ?
C4 C5 1.381(6) . ?
C5 C6 1.372(6) . ?
C6 C7 1.509(6) . ?
C8 C9 1.507(6) . ?
C9 C10 1.395(6) . ?
C9 C14 1.398(6) . ?
C10 C11 1.384(7) . ?
C11 C12 1.386(7) . ?
C12 C13 1.397(6) . ?
C13 C14 1.386(6) . ?
C13 C15 1.500(6) . ?
C16 C17 1.498(6) . ?
C17 C18 1.377(6) . ?
C18 C19 1.402(7) . ?
C19 C20 1.362(7) . ?
C20 C21 1.387(6) . ?
C21 C22 1.498(6) . ?
C23 C24 1.499(6) . ?
C24 C25 1.404(6) . ?
C25 C26 1.379(6) . ?
C26 C27 1.381(6) . ?
C27 C28 1.388(5) . ?
C28 C29 1.500(5) . ?
